data_4065023
loop_
_publ_author_name
'Vaughan, Teresa F.'
'Koedyk, David J.'
'Spencer, John L.'

_publ_section_title
;
 Comparison of the Reactivity of Platinum(II) and Platinum(0) Complexes
 with Iminophosphine and Phosphinocarbonyl Ligands
;
_journal_issue 19
_journal_name_full Organometallics
_journal_page_first 5170
_journal_paper_doi 10.1021/om2005113
_journal_volume 30
_journal_year 2011
_chemical_formula_moiety 'C38 H28 O2 P2 Pt, C6 H6'
_chemical_formula_sum 'C44 H34 O2 P2 Pt'
_chemical_formula_weight 851.74
_chemical_name_systematic
;
 ? 
;
_space_group_crystal_system monoclinic
_space_group_IT_number 15
_space_group_name_Hall '-C 2yc'
_space_group_name_H-M_alt 'C 1 2/c 1'
_symmetry_space_group_name_Hall '-C 2yc'
_symmetry_space_group_name_H-M 'C 1 2/c 1'
_atom_sites_solution_hydrogens geom
_atom_sites_solution_primary direct
_atom_sites_solution_secondary difmap
_audit_creation_date 2011-02-21
_audit_creation_method
;
  Olex2 1.1
  (compiled 2010.09.30 svn.r1450, GUI svn.r3284)
;
_cell_angle_alpha 90.00
_cell_angle_beta 112.622(4)
_cell_angle_gamma 90.00
_cell_formula_units_Z 4
_cell_length_a 13.6485(11)
_cell_length_b 18.4002(13)
_cell_length_c 14.5882(11)
_cell_measurement_reflns_used 9939
_cell_measurement_temperature 118(2)
_cell_measurement_theta_max 31.61
_cell_measurement_theta_min 2.68
_cell_volume 3381.7(5)
_computing_molecular_graphics
;
O. V. Dolomanov, L. J. Bourhis, R. J. Gildea, J. A. K. Howard and H. Puschmann,
OLEX2: a complete structure solution, refinement and analysis program.
J. Appl. Cryst. (2009). 42, 339-341.
;
_computing_publication_material
;
O. V. Dolomanov, L. J. Bourhis, R. J. Gildea, J. A. K. Howard and H. Puschmann,
OLEX2: a complete structure solution, refinement and analysis program.
J. Appl. Cryst. (2009). 42, 339-341.
;
_computing_structure_refinement 'SHELXL-97 (Sheldrick, 1997)'
_computing_structure_solution 'SHELXS-97 (Sheldrick, 1990)'
_diffrn_ambient_temperature 118.0
_diffrn_measured_fraction_theta_full 0.999
_diffrn_measured_fraction_theta_max 0.908
_diffrn_radiation_monochromator graphite
_diffrn_radiation_source 'fine-focus sealed tube'
_diffrn_radiation_type MoK\a
_diffrn_radiation_wavelength 0.71073
_diffrn_reflns_av_R_equivalents 0.0751
_diffrn_reflns_av_unetI/netI 0.0598
_diffrn_reflns_limit_h_max 20
_diffrn_reflns_limit_h_min -20
_diffrn_reflns_limit_k_max 28
_diffrn_reflns_limit_k_min -26
_diffrn_reflns_limit_l_max 22
_diffrn_reflns_limit_l_min -20
_diffrn_reflns_number 44399
_diffrn_reflns_theta_full 30.00
_diffrn_reflns_theta_max 34.37
_diffrn_reflns_theta_min 1.96
_exptl_absorpt_coefficient_mu 4.283
_exptl_absorpt_correction_T_max 31.61
_exptl_absorpt_correction_T_min 2.68
_exptl_absorpt_correction_type multi-scan
_exptl_crystal_density_diffrn 1.673
_exptl_crystal_density_method 'not measured'
_exptl_crystal_F_000 1688
_exptl_crystal_size_max 0.490
_exptl_crystal_size_mid 0.160
_exptl_crystal_size_min 0.150
_refine_diff_density_max 2.926
_refine_diff_density_min -4.726
_refine_diff_density_rms 0.281
_refine_ls_extinction_method none
_refine_ls_goodness_of_fit_ref 1.004
_refine_ls_hydrogen_treatment constr
_refine_ls_matrix_type full
_refine_ls_number_parameters 233
_refine_ls_number_reflns 6456
_refine_ls_number_restraints 0
_refine_ls_restrained_S_all 1.004
_refine_ls_R_factor_all 0.0746
_refine_ls_R_factor_gt 0.0454
_refine_ls_shift/su_max 0.001
_refine_ls_shift/su_mean 0.000
_refine_ls_structure_factor_coef Fsqd
_refine_ls_weighting_details 'calc w=1/[\s^2^(Fo^2^)+(0.1000P)^2^+0.0000P] where P=(Fo^2^+2Fc^2^)/3'
_refine_ls_weighting_scheme calc
_refine_ls_wR_factor_gt 0.1163
_refine_ls_wR_factor_ref 0.1448
_reflns_number_gt 5029
_reflns_number_total 6456
_reflns_threshold_expression >2sigma(I)
_cod_data_source_file om2005113_si_002.cif
_cod_data_source_block djka
_cod_original_cell_volume 3381.7(4)
_cod_database_code 4065023

loop_
_space_group_symop_id
_space_group_symop_operation_xyz
1 'x, y, z'
2 '-x, y, -z+1/2'
3 'x+1/2, y+1/2, z'
4 '-x+1/2, y+1/2, -z+1/2'
5 '-x, -y, -z'
6 'x, -y, z-1/2'
7 '-x+1/2, -y+1/2, -z'
8 'x+1/2, -y+1/2, z-1/2'

loop_
_atom_site_label
_atom_site_type_symbol
_atom_site_fract_x
_atom_site_fract_y
_atom_site_fract_z
_atom_site_U_iso_or_equiv
_atom_site_adp_type
_atom_site_occupancy
_atom_site_symmetry_multiplicity
_atom_site_calc_flag
_atom_site_refinement_flags
_atom_site_disorder_assembly
_atom_site_disorder_group
Pt1 Pt 0.5000 0.681351(12) 0.7500 0.02096(8) Uani 1 2 d S . .
P1 P 0.45120(10) 0.75824(6) 0.85027(9) 0.0217(2) Uani 1 1 d . . .
C14 C 0.5477(4) 0.8201(2) 0.9341(4) 0.0242(8) Uani 1 1 d . . .
C8 C 0.3293(4) 0.8089(2) 0.7905(3) 0.0228(8) Uani 1 1 d . . .
C2 C 0.4228(4) 0.6227(3) 0.9093(4) 0.0262(9) Uani 1 1 d . A .
C15 C 0.6514(4) 0.8165(2) 0.9389(4) 0.0272(9) Uani 1 1 d . . .
H15 H 0.6684 0.7837 0.8970 0.033 Uiso 1 1 calc R . .
C13 C 0.3214(4) 0.8843(3) 0.7913(4) 0.0287(9) Uani 1 1 d . . .
H13 H 0.3820 0.9129 0.8270 0.034 Uiso 1 1 calc R . .
C19 C 0.5246(4) 0.8691(3) 0.9978(4) 0.0302(10) Uani 1 1 d . . .
H19 H 0.4544 0.8723 0.9959 0.036 Uiso 1 1 calc R . .
C4 C 0.3749(4) 0.7171(3) 0.9994(4) 0.0286(9) Uani 1 1 d . . .
H4 H 0.3683 0.7672 1.0117 0.034 Uiso 1 1 calc R . .
C3 C 0.4140(4) 0.6961(3) 0.9284(4) 0.0245(9) Uani 1 1 d . . .
C7 C 0.3925(4) 0.5703(3) 0.9629(4) 0.0304(10) Uani 1 1 d . . .
H7 H 0.3984 0.5201 0.9508 0.036 Uiso 1 1 calc R . .
C9 C 0.2386(4) 0.7679(3) 0.7351(4) 0.0293(10) Uani 1 1 d . . .
H9 H 0.2433 0.7165 0.7335 0.035 Uiso 1 1 calc R . .
C10 C 0.1431(5) 0.8017(4) 0.6835(4) 0.0368(12) Uani 1 1 d . . .
H10 H 0.0823 0.7737 0.6462 0.044 Uiso 1 1 calc R . .
C12 C 0.2233(5) 0.9175(3) 0.7389(4) 0.0362(11) Uani 1 1 d . . .
H12 H 0.2173 0.9689 0.7402 0.043 Uiso 1 1 calc R . .
C6 C 0.3542(4) 0.5916(3) 1.0331(4) 0.0327(10) Uani 1 1 d . . .
H6 H 0.3334 0.5558 1.0689 0.039 Uiso 1 1 calc R . .
C5 C 0.3453(5) 0.6644(3) 1.0525(4) 0.0318(10) Uani 1 1 d . . .
H5 H 0.3193 0.6784 1.1017 0.038 Uiso 1 1 calc R . .
C11 C 0.1361(4) 0.8765(4) 0.6859(4) 0.0379(12) Uani 1 1 d . . .
H11 H 0.0701 0.8998 0.6506 0.046 Uiso 1 1 calc R . .
C16 C 0.7304(4) 0.8603(3) 1.0041(4) 0.0341(11) Uani 1 1 d . . .
H16 H 0.8007 0.8575 1.0062 0.041 Uiso 1 1 calc R . .
C18 C 0.6037(5) 0.9120(3) 1.0625(4) 0.0370(12) Uani 1 1 d . . .
H18 H 0.5874 0.9446 1.1051 0.044 Uiso 1 1 calc R . .
C17 C 0.7067(5) 0.9082(3) 1.0663(4) 0.0370(12) Uani 1 1 d . . .
H17 H 0.7606 0.9382 1.1111 0.044 Uiso 1 1 calc R . .
C1 C 0.4650(6) 0.6012(3) 0.8326(5) 0.0436(15) Uani 1 1 d . . .
O1B O 0.470(7) 0.5363(9) 0.823(5) 0.064(15) Uani 0.53(11) 1 d P A 2
C20 C 0.5000 0.8466(5) 1.2500 0.048(2) Uani 1 2 d S . .
H20 H 0.5000 0.7950 1.2500 0.057 Uiso 1 2 calc SR . .
C21 C 0.5881(5) 0.8843(4) 1.3108(5) 0.0454(15) Uani 1 1 d . . .
H21 H 0.6495 0.8585 1.3522 0.054 Uiso 1 1 calc R . .
C22 C 0.5877(6) 0.9585(4) 1.3119(5) 0.0504(17) Uani 1 1 d . . .
H22 H 0.6480 0.9842 1.3555 0.060 Uiso 1 1 calc R . .
C23 C 0.5000 0.9963(5) 1.2500 0.050(2) Uani 1 2 d S . .
H23 H 0.5000 1.0480 1.2500 0.060 Uiso 1 2 calc SR . .
O1A O 0.520(3) 0.5393(13) 0.8523(16) 0.037(5) Uani 0.47(11) 1 d P A 1

loop_
_atom_site_aniso_label
_atom_site_aniso_U_11
_atom_site_aniso_U_22
_atom_site_aniso_U_33
_atom_site_aniso_U_23
_atom_site_aniso_U_13
_atom_site_aniso_U_12
Pt1 0.02497(13) 0.01682(11) 0.02109(12) 0.000 0.00884(9) 0.000
P1 0.0259(5) 0.0181(5) 0.0217(5) 0.0000(4) 0.0098(4) -0.0002(4)
C14 0.028(2) 0.0206(18) 0.0236(19) -0.0006(16) 0.0092(17) -0.0012(16)
C8 0.027(2) 0.0222(19) 0.0209(18) 0.0013(15) 0.0109(16) 0.0011(15)
C2 0.030(2) 0.0202(18) 0.027(2) -0.0007(17) 0.0085(17) -0.0019(16)
C15 0.030(2) 0.028(2) 0.024(2) 0.0011(17) 0.0102(18) 0.0010(17)
C13 0.031(2) 0.026(2) 0.030(2) 0.0052(19) 0.0120(19) 0.0024(18)
C19 0.032(2) 0.026(2) 0.035(2) -0.0052(19) 0.016(2) -0.0019(18)
C4 0.029(2) 0.031(2) 0.028(2) -0.0006(19) 0.0136(18) 0.0032(19)
C3 0.025(2) 0.0244(19) 0.0232(19) 0.0024(16) 0.0086(17) -0.0012(16)
C7 0.030(2) 0.028(2) 0.029(2) 0.0022(19) 0.0078(19) -0.0049(19)
C9 0.030(2) 0.030(2) 0.027(2) -0.0010(19) 0.0110(19) -0.0038(18)
C10 0.034(3) 0.043(3) 0.029(2) 0.005(2) 0.007(2) -0.004(2)
C12 0.039(3) 0.031(2) 0.041(3) 0.011(2) 0.018(2) 0.009(2)
C6 0.033(2) 0.035(2) 0.032(2) 0.008(2) 0.015(2) -0.003(2)
C5 0.034(3) 0.036(2) 0.029(2) 0.003(2) 0.016(2) 0.003(2)
C11 0.029(2) 0.048(3) 0.035(3) 0.014(2) 0.011(2) 0.007(2)
C16 0.032(2) 0.036(3) 0.030(2) -0.001(2) 0.0069(19) -0.005(2)
C18 0.050(3) 0.029(2) 0.034(3) -0.009(2) 0.019(2) -0.008(2)
C17 0.045(3) 0.031(2) 0.031(2) -0.003(2) 0.011(2) -0.013(2)
C1 0.079(5) 0.0168(19) 0.048(3) 0.004(2) 0.038(3) -0.007(2)
O1B 0.13(4) 0.024(4) 0.09(2) 0.001(7) 0.09(3) 0.001(9)
C20 0.062(6) 0.035(4) 0.060(6) 0.000 0.040(5) 0.000
C21 0.042(3) 0.061(4) 0.040(3) 0.014(3) 0.024(3) 0.013(3)
C22 0.046(3) 0.067(4) 0.048(3) -0.020(3) 0.029(3) -0.021(3)
C23 0.071(7) 0.026(3) 0.070(6) 0.000 0.047(6) 0.000
O1A 0.056(13) 0.018(5) 0.044(7) 0.013(4) 0.027(9) 0.019(6)

loop_
_atom_type_symbol
_atom_type_description
_atom_type_scat_dispersion_real
_atom_type_scat_dispersion_imag
_atom_type_scat_source
C C 0.0033 0.0016 'International Tables Vol C Tables 4.2.6.8 and 6.1.1.4'
H H 0.0000 0.0000 'International Tables Vol C Tables 4.2.6.8 and 6.1.1.4'
O O 0.0106 0.0060 'International Tables Vol C Tables 4.2.6.8 and 6.1.1.4'
P P 0.1023 0.0942 'International Tables Vol C Tables 4.2.6.8 and 6.1.1.4'
Pt Pt -1.7033 8.3905 'International Tables Vol C Tables 4.2.6.8 and 6.1.1.4'

loop_
_geom_angle_atom_site_label_1
_geom_angle_atom_site_label_2
_geom_angle_atom_site_label_3
_geom_angle
_geom_angle_site_symmetry_1
_geom_angle_site_symmetry_3
P1 Pt1 P1 104.45(6) 2_656 .
C14 P1 Pt1 120.01(18) . .
C14 P1 C3 106.1(2) . .
C8 P1 Pt1 116.48(16) . .
C8 P1 C14 107.2(2) . .
C8 P1 C3 101.5(2) . .
C8 C13 C12 119.5(5) . .
C2 C3 P1 114.7(4) . .
C2 C1 Pt1 119.2(4) . .
C15 C14 P1 117.7(4) . .
C15 C14 C19 118.4(4) . .
C15 C16 C17 120.1(5) . .
C13 C8 P1 124.7(4) . .
C13 C8 C9 118.9(5) . .
C19 C14 P1 123.8(4) . .
C19 C18 C17 120.9(5) . .
C4 C3 P1 124.8(4) . .
C4 C3 C2 120.4(5) . .
C3 P1 Pt1 103.28(17) . .
C3 C2 C7 119.2(5) . .
C3 C2 C1 119.6(4) . .
C3 C4 C5 119.7(5) . .
C7 C2 C1 121.2(4) . .
C7 C6 C5 121.1(5) . .
C9 C8 P1 116.2(4) . .
C9 C10 C11 119.7(5) . .
C10 C9 C8 120.7(5) . .
C12 C11 C10 120.6(5) . .
C6 C7 C2 119.9(5) . .
C6 C5 C4 119.6(5) . .
C11 C12 C13 120.5(5) . .
C16 C15 C14 120.9(5) . .
C18 C19 C14 120.2(5) . .
C18 C17 C16 119.5(5) . .
C1 Pt1 P1 83.16(17) . .
C1 Pt1 P1 172.26(17) 2_656 .
C1 Pt1 P1 172.26(17) . 2_656
C1 Pt1 P1 83.16(17) 2_656 2_656
C1 Pt1 C1 89.3(3) 2_656 .
O1B C1 Pt1 126.5(9) . .
O1B C1 C2 114.3(8) . .
O1B C1 O1A 29(3) . .
C21 C20 C21 119.5(9) . 2_657
C21 C22 C23 120.2(6) . .
C22 C21 C20 120.3(7) . .
C22 C23 C22 119.4(8) . 2_657
O1A C1 Pt1 119.7(15) . .
O1A C1 C2 114.3(10) . .

loop_
_geom_bond_atom_site_label_1
_geom_bond_atom_site_label_2
_geom_bond_distance
_geom_bond_site_symmetry_2
Pt1 P1 2.3096(12) 2_656
Pt1 P1 2.3096(12) .
Pt1 C1 2.073(5) .
Pt1 C1 2.073(5) 2_656
P1 C14 1.813(5) .
P1 C8 1.811(5) .
P1 C3 1.820(5) .
C14 C15 1.392(8) .
C14 C19 1.414(7) .
C8 C13 1.390(6) .
C8 C9 1.410(7) .
C2 C3 1.394(6) .
C2 C7 1.401(7) .
C2 C1 1.495(8) .
C15 C16 1.387(7) .
C13 C12 1.401(7) .
C19 C18 1.377(7) .
C4 C3 1.390(7) .
C4 C5 1.394(8) .
C7 C6 1.374(8) .
C9 C10 1.377(8) .
C10 C11 1.381(8) .
C12 C11 1.370(9) .
C6 C5 1.384(8) .
C16 C17 1.391(8) .
C18 C17 1.387(9) .
C1 O1B 1.209(17) .
C1 O1A 1.333(15) .
C20 C21 1.375(8) .
C20 C21 1.375(8) 2_657
C21 C22 1.367(10) .
C22 C23 1.378(9) .
C23 C22 1.378(9) 2_657
